data_7238384
loop_
_publ_author_name
'Ma, Lu-Fang'
'Qin, Jian-Hua'
'Wang, Li-Ya'
'Li, Dong-Sheng'

_publ_section_title
;
 Two unique (4,5,6)-connected 2D CdII coordination polymers based on the
 5-nitro-1,2,3-benzenetricarboxylate ligand
;
_journal_issue 2
_journal_name_full 'RSC Advances'
_journal_page_first 180
_journal_paper_doi 10.1039/c1ra00119a
_journal_volume 1
_journal_year 2011
_chemical_formula_sum 'C38 H36 Cd3 N10 O18'
_chemical_formula_weight 1257.97
_space_group_IT_number 14
_space_group_name_Hall '-P 2ybc'
_space_group_name_H-M_alt 'P 1 21/c 1'
_symmetry_cell_setting monoclinic
_symmetry_space_group_name_H-M 'P 1 21/c 1'
_atom_sites_solution_hydrogens geom
_atom_sites_solution_primary direct
_atom_sites_solution_secondary difmap
_audit_creation_method SHELXL-97
_cell_angle_alpha 90.00
_cell_angle_beta 105.9070(10)
_cell_angle_gamma 90.00
_cell_formula_units_Z 2
_cell_length_a 11.5392(13)
_cell_length_b 25.502(3)
_cell_length_c 7.6065(8)
_cell_measurement_reflns_used 9079
_cell_measurement_temperature 296(2)
_cell_measurement_theta_max 28.26
_cell_measurement_theta_min 2.43
_cell_volume 2152.7(4)
_computing_cell_refinement 'Bruker SMART'
_computing_data_collection 'Bruker SMART'
_computing_data_reduction 'Bruker SAINT'
_computing_molecular_graphics 'Bruker SHELXTL'
_computing_publication_material 'Bruker SHELXTL'
_computing_structure_refinement 'SHELXL-97 (Sheldrick, 1997)'
_computing_structure_solution 'SHELXS-97 (Sheldrick, 1990)'
_diffrn_ambient_temperature 296(2)
_diffrn_measured_fraction_theta_full 0.999
_diffrn_measured_fraction_theta_max 0.999
_diffrn_measurement_device_type 'CCD area detector'
_diffrn_measurement_method 'phi and omega scans'
_diffrn_radiation_monochromator graphite
_diffrn_radiation_source 'fine-focus sealed tube'
_diffrn_radiation_type MoK\a
_diffrn_radiation_wavelength 0.71073
_diffrn_reflns_av_R_equivalents 0.0188
_diffrn_reflns_av_sigmaI/netI 0.0162
_diffrn_reflns_limit_h_max 13
_diffrn_reflns_limit_h_min -13
_diffrn_reflns_limit_k_max 30
_diffrn_reflns_limit_k_min -30
_diffrn_reflns_limit_l_max 9
_diffrn_reflns_limit_l_min -9
_diffrn_reflns_number 16287
_diffrn_reflns_theta_full 25.50
_diffrn_reflns_theta_max 25.50
_diffrn_reflns_theta_min 2.43
_diffrn_standards_decay_% 0
_diffrn_standards_interval_count 0
_diffrn_standards_interval_time 0
_diffrn_standards_number 0
_exptl_absorpt_coefficient_mu 1.559
_exptl_absorpt_correction_T_max 0.7885
_exptl_absorpt_correction_T_min 0.5405
_exptl_absorpt_correction_type multi-scan
_exptl_absorpt_process_details sadabs
_exptl_crystal_colour colorless
_exptl_crystal_density_diffrn 1.941
_exptl_crystal_density_method 'not measured'
_exptl_crystal_description block
_exptl_crystal_F_000 1244
_exptl_crystal_size_max 0.45
_exptl_crystal_size_mid 0.26
_exptl_crystal_size_min 0.16
_refine_diff_density_max 0.410
_refine_diff_density_min -0.577
_refine_diff_density_rms 0.061
_refine_ls_extinction_method none
_refine_ls_goodness_of_fit_ref 1.088
_refine_ls_hydrogen_treatment constr
_refine_ls_matrix_type full
_refine_ls_number_parameters 338
_refine_ls_number_reflns 3998
_refine_ls_number_restraints 448
_refine_ls_restrained_S_all 1.066
_refine_ls_R_factor_all 0.0279
_refine_ls_R_factor_gt 0.0241
_refine_ls_shift/su_max 0.001
_refine_ls_shift/su_mean 0.000
_refine_ls_structure_factor_coef Fsqd
_refine_ls_weighting_details 'calc w=1/[\s^2^(Fo^2^)+(0.0200P)^2^+2.6417P] where P=(Fo^2^+2Fc^2^)/3'
_refine_ls_weighting_scheme calc
_refine_ls_wR_factor_gt 0.0532
_refine_ls_wR_factor_ref 0.0548
_reflns_number_gt 3629
_reflns_number_total 3998
_reflns_threshold_expression >2sigma(I)
_cod_data_source_file c1ra00119a.txt
_cod_data_source_block c
_cod_depositor_comments
;
The following automatic conversions were performed:

data item '_symmetry_cell_setting' value 'Monoclinic' was changed to
'monoclinic' in accordance with the
/home/saulius/struct/COD-crude-data/automatic-downloads/DataCite-retrospective/RSC/depositions/lib/dictionaries/cif_core.dic
dictionary named 'cif_core.dic' version 2.4.2 last updated on
2011-04-26.

Automatic conversion script
Id: cif_fix_values 6909 2019-04-08 15:41:33Z antanas 
;
_cod_original_sg_symbol_H-M P2(1)/c
_cod_database_code 7238384

loop_
_symmetry_equiv_pos_as_xyz
'x, y, z'
'-x, y+1/2, -z+1/2'
'-x, -y, -z'
'x, -y-1/2, z-1/2'

loop_
_atom_site_label
_atom_site_type_symbol
_atom_site_fract_x
_atom_site_fract_y
_atom_site_fract_z
_atom_site_U_iso_or_equiv
_atom_site_adp_type
_atom_site_occupancy
_atom_site_symmetry_multiplicity
_atom_site_calc_flag
_atom_site_refinement_flags
_atom_site_disorder_group
N4 N 0.1217(3) 0.3456(2) -0.1939(7) 0.0428(10) Uani 0.524(3) 1 d PDU 1
N5 N 0.0700(2) 0.37761(9) -0.4769(3) 0.0403(6) Uani 0.524(3) 1 d PDU 1
C13 C 0.3718(12) 0.3755(5) 0.3455(9) 0.0429(17) Uani 0.524(3) 1 d PDU 1
H13A H 0.4397 0.3816 0.2960 0.051 Uiso 0.524(3) 1 calc PR 1
H13B H 0.3088 0.4001 0.2871 0.051 Uiso 0.524(3) 1 calc PR 1
C14 C 0.3263(7) 0.3211(4) 0.2967(9) 0.0480(15) Uani 0.524(3) 1 d PDU 1
H14A H 0.2615 0.3137 0.3516 0.058 Uiso 0.524(3) 1 calc PR 1
H14B H 0.3907 0.2962 0.3454 0.058 Uiso 0.524(3) 1 calc PR 1
C15 C 0.2810(6) 0.3144(3) 0.0916(8) 0.0537(11) Uani 0.524(3) 1 d PDU 1
H15A H 0.3450 0.3236 0.0371 0.064 Uiso 0.524(3) 1 calc PR 1
H15B H 0.2611 0.2778 0.0643 0.064 Uiso 0.524(3) 1 calc PR 1
C16 C 0.1738(5) 0.3468(3) 0.0072(8) 0.0561(11) Uani 0.524(3) 1 d PDU 1
H16A H 0.1942 0.3829 0.0421 0.067 Uiso 0.524(3) 1 calc PR 1
H16B H 0.1107 0.3365 0.0623 0.067 Uiso 0.524(3) 1 calc PR 1
C17 C 0.0656(7) 0.3062(4) -0.3092(17) 0.0497(13) Uani 0.524(3) 1 d PDU 1
H17 H 0.0515 0.2722 -0.2753 0.060 Uiso 0.524(3) 1 calc PR 1
C18 C 0.0344(9) 0.3260(2) -0.483(2) 0.0433(7) Uani 0.524(3) 1 d PDU 1
H18 H -0.0045 0.3076 -0.5880 0.052 Uiso 0.524(3) 1 calc PR 1
C19 C 0.1226(5) 0.3873(3) -0.3002(8) 0.0420(12) Uani 0.524(3) 1 d PDU 1
H19 H 0.1561 0.4195 -0.2561 0.050 Uiso 0.524(3) 1 calc PR 1
N4' N 0.1730(4) 0.3413(3) -0.2202(7) 0.0428(10) Uani 0.476(3) 1 d PDU 2
N5' N 0.0700(2) 0.37761(9) -0.4769(3) 0.0403(6) Uani 0.476(3) 1 d PDU 2
C13' C 0.3476(14) 0.3792(6) 0.3476(9) 0.0429(17) Uani 0.476(3) 1 d PDU 2
H13C H 0.4063 0.3831 0.2784 0.051 Uiso 0.476(3) 1 calc PR 2
H13D H 0.2886 0.4070 0.3094 0.051 Uiso 0.476(3) 1 calc PR 2
C14' C 0.2855(8) 0.3279(5) 0.2998(11) 0.0480(15) Uani 0.476(3) 1 d PDU 2
H14C H 0.2415 0.3194 0.3880 0.058 Uiso 0.476(3) 1 calc PR 2
H14D H 0.3448 0.3006 0.3047 0.058 Uiso 0.476(3) 1 calc PR 2
C15' C 0.1991(7) 0.3299(3) 0.1100(8) 0.0537(11) Uani 0.476(3) 1 d PDU 2
H15C H 0.1508 0.2982 0.0896 0.064 Uiso 0.476(3) 1 calc PR 2
H15D H 0.1449 0.3594 0.1032 0.064 Uiso 0.476(3) 1 calc PR 2
C16' C 0.2606(6) 0.3351(3) -0.0381(8) 0.0561(11) Uani 0.476(3) 1 d PDU 2
H16C H 0.3139 0.3652 -0.0133 0.067 Uiso 0.476(3) 1 calc PR 2
H16D H 0.3094 0.3041 -0.0389 0.067 Uiso 0.476(3) 1 calc PR 2
C17' C 0.0972(8) 0.3038(5) -0.3178(19) 0.0497(13) Uani 0.476(3) 1 d PDU 2
H17' H 0.0917 0.2691 -0.2826 0.060 Uiso 0.476(3) 1 calc PR 2
C18' C 0.0309(11) 0.3266(3) -0.477(2) 0.0433(7) Uani 0.476(3) 1 d PDU 2
H18' H -0.0294 0.3106 -0.5677 0.052 Uiso 0.476(3) 1 calc PR 2
C19' C 0.1557(6) 0.3849(3) -0.3211(8) 0.0420(12) Uani 0.476(3) 1 d PDU 2
H19' H 0.1977 0.4161 -0.2874 0.050 Uiso 0.476(3) 1 calc PR 2
Cd1 Cd 0.984367(18) 0.440924(7) 1.32903(2) 0.02924(7) Uani 1 1 d . .
Cd2 Cd 0.5000 0.5000 1.0000 0.03011(8) Uani 1 2 d S .
N1 N 0.6798(3) 0.26125(10) 1.5730(4) 0.0459(7) Uani 1 1 d . .
N2 N 0.4774(2) 0.43259(10) 0.7965(3) 0.0397(6) Uani 1 1 d . .
N3 N 0.4099(2) 0.38658(10) 0.5439(3) 0.0396(6) Uani 1 1 d D .
O1 O 0.9100(2) 0.36702(9) 2.1174(3) 0.0601(7) Uani 1 1 d U .
O2 O 0.9310(2) 0.44578(8) 2.0150(3) 0.0455(5) Uani 1 1 d . .
O3 O 0.79799(18) 0.51076(7) 1.6857(3) 0.0364(5) Uani 1 1 d . .
O4 O 0.96327(17) 0.47519(7) 1.6440(2) 0.0336(4) Uani 1 1 d . .
O5 O 0.78284(17) 0.46452(8) 1.2838(2) 0.0351(4) Uani 1 1 d . .
O6 O 0.59017(17) 0.44145(8) 1.2343(3) 0.0380(5) Uani 1 1 d . .
O7 O 0.5895(3) 0.25163(10) 1.4500(4) 0.0690(8) Uani 1 1 d U .
O8 O 0.7394(3) 0.22768(9) 1.6738(4) 0.0701(8) Uani 1 1 d U .
O9 O 0.30637(18) 0.47789(8) 1.0269(3) 0.0394(5) Uani 1 1 d . .
H1W H 0.2612 0.4925 0.9369 0.059 Uiso 1 1 d R .
H2W H 0.2917 0.4868 1.1234 0.059 Uiso 1 1 d R .
C1 C 0.8313(2) 0.38215(10) 1.7984(3) 0.0285(6) Uani 1 1 d . .
C2 C 0.8064(2) 0.41750(10) 1.6510(3) 0.0246(5) Uani 1 1 d . .
C3 C 0.7323(2) 0.40117(10) 1.4800(3) 0.0255(5) Uani 1 1 d . .
C4 C 0.6881(2) 0.35027(10) 1.4559(4) 0.0312(6) Uani 1 1 d . .
H4 H 0.6368 0.3397 1.3446 0.037 Uiso 1 1 calc R .
C5 C 0.7219(3) 0.31571(10) 1.6003(4) 0.0332(6) Uani 1 1 d . .
C6 C 0.7912(3) 0.33072(11) 1.7706(4) 0.0333(6) Uani 1 1 d . .
H6 H 0.8109 0.3066 1.8660 0.040 Uiso 1 1 calc R .
C7 C 0.8962(3) 0.39942(12) 1.9906(4) 0.0351(6) Uani 1 1 d . .
C8 C 0.8591(2) 0.47231(10) 1.6663(3) 0.0269(6) Uani 1 1 d . .
C9 C 0.6990(2) 0.43853(10) 1.3193(3) 0.0272(6) Uani 1 1 d . .
C10 C 0.5042(3) 0.38061(13) 0.8341(4) 0.0448(8) Uani 1 1 d . .
H10 H 0.5445 0.3672 0.9482 0.054 Uiso 1 1 calc R .
C11 C 0.4632(3) 0.35199(13) 0.6806(4) 0.0459(8) Uani 1 1 d . .
H11 H 0.4698 0.3159 0.6694 0.055 Uiso 1 1 calc R .
C12 C 0.4213(3) 0.43425(12) 0.6201(4) 0.0446(8) Uani 1 1 d . .
H12 H 0.3932 0.4649 0.5565 0.053 Uiso 1 1 calc R .

loop_
_atom_site_aniso_label
_atom_site_aniso_U_11
_atom_site_aniso_U_22
_atom_site_aniso_U_33
_atom_site_aniso_U_23
_atom_site_aniso_U_13
_atom_site_aniso_U_12
N4 0.045(2) 0.0459(16) 0.0313(16) 0.0055(14) -0.0001(17) 0.012(2)
N5 0.0483(14) 0.0345(12) 0.0307(12) 0.0013(10) -0.0017(10) 0.0031(11)
C13 0.051(4) 0.046(2) 0.0293(15) -0.0007(13) 0.0070(17) 0.006(3)
C14 0.053(3) 0.051(2) 0.0350(16) 0.0008(16) 0.003(2) 0.003(3)
C15 0.057(2) 0.059(2) 0.038(2) -0.0015(19) 0.002(2) 0.002(2)
C16 0.059(2) 0.065(2) 0.038(2) 0.0041(19) 0.0014(19) 0.018(2)
C17 0.058(3) 0.0401(17) 0.0454(18) 0.0087(14) 0.004(2) 0.005(2)
C18 0.0536(17) 0.0353(14) 0.0366(15) -0.0023(12) 0.0052(13) 0.0024(13)
C19 0.043(3) 0.0413(16) 0.0347(17) 0.0000(14) -0.0011(18) 0.004(2)
N4' 0.045(2) 0.0459(16) 0.0313(16) 0.0055(14) -0.0001(17) 0.012(2)
N5' 0.0483(14) 0.0345(12) 0.0307(12) 0.0013(10) -0.0017(10) 0.0031(11)
C13' 0.051(4) 0.046(2) 0.0293(15) -0.0007(13) 0.0070(17) 0.006(3)
C14' 0.053(3) 0.051(2) 0.0350(16) 0.0008(16) 0.003(2) 0.003(3)
C15' 0.057(2) 0.059(2) 0.038(2) -0.0015(19) 0.002(2) 0.002(2)
C16' 0.059(2) 0.065(2) 0.038(2) 0.0041(19) 0.0014(19) 0.018(2)
C17' 0.058(3) 0.0401(17) 0.0454(18) 0.0087(14) 0.004(2) 0.005(2)
C18' 0.0536(17) 0.0353(14) 0.0366(15) -0.0023(12) 0.0052(13) 0.0024(13)
C19' 0.043(3) 0.0413(16) 0.0347(17) 0.0000(14) -0.0011(18) 0.004(2)
Cd1 0.03379(12) 0.03023(11) 0.02040(10) 0.00203(8) 0.00183(8) -0.00082(8)
Cd2 0.03297(16) 0.03375(15) 0.02067(14) 0.00093(11) 0.00237(11) 0.00024(12)
N1 0.0655(19) 0.0297(13) 0.0465(16) -0.0010(12) 0.0221(14) -0.0052(13)
N2 0.0447(15) 0.0424(14) 0.0283(13) -0.0023(10) 0.0038(11) 0.0063(11)
N3 0.0487(15) 0.0380(14) 0.0274(12) -0.0028(11) 0.0028(11) 0.0065(12)
O1 0.0892(18) 0.0548(14) 0.0245(11) 0.0138(10) -0.0046(11) -0.0099(13)
O2 0.0615(14) 0.0486(13) 0.0207(10) -0.0014(9) 0.0016(9) -0.0158(11)
O3 0.0470(12) 0.0307(10) 0.0305(10) 0.0002(8) 0.0090(9) 0.0046(9)
O4 0.0372(11) 0.0378(11) 0.0271(10) -0.0035(8) 0.0114(8) -0.0083(9)
O5 0.0334(11) 0.0459(11) 0.0249(10) 0.0102(8) 0.0060(8) -0.0021(9)
O6 0.0314(11) 0.0442(12) 0.0320(11) 0.0121(9) -0.0020(8) -0.0030(9)
O7 0.0733(18) 0.0443(14) 0.0782(19) -0.0102(13) 0.0019(15) -0.0232(13)
O8 0.111(2) 0.0329(12) 0.0633(17) 0.0119(12) 0.0191(16) 0.0040(14)
O9 0.0404(12) 0.0474(12) 0.0311(11) 0.0105(9) 0.0110(9) 0.0060(9)
C1 0.0315(14) 0.0328(14) 0.0205(12) 0.0021(11) 0.0058(11) -0.0003(11)
C2 0.0234(13) 0.0297(13) 0.0212(12) 0.0001(10) 0.0071(10) 0.0016(10)
C3 0.0294(14) 0.0274(13) 0.0199(12) 0.0001(10) 0.0072(10) 0.0011(11)
C4 0.0347(15) 0.0315(14) 0.0251(14) -0.0036(11) 0.0046(11) -0.0024(12)
C5 0.0425(16) 0.0249(13) 0.0325(15) 0.0007(11) 0.0108(12) -0.0022(12)
C6 0.0409(16) 0.0328(15) 0.0264(14) 0.0077(11) 0.0093(12) 0.0022(12)
C7 0.0333(15) 0.0476(18) 0.0227(14) 0.0043(13) 0.0051(12) 0.0011(13)
C8 0.0350(15) 0.0303(14) 0.0138(12) 0.0003(10) 0.0041(10) -0.0042(11)
C9 0.0353(15) 0.0271(13) 0.0180(12) -0.0023(10) 0.0050(11) 0.0013(11)
C10 0.055(2) 0.0473(18) 0.0280(15) 0.0037(14) 0.0049(14) 0.0129(15)
C11 0.059(2) 0.0409(17) 0.0352(17) 0.0001(14) 0.0091(15) 0.0125(15)
C12 0.056(2) 0.0376(17) 0.0335(16) -0.0005(13) 0.0014(14) 0.0094(14)

loop_
_atom_type_symbol
_atom_type_description
_atom_type_scat_dispersion_real
_atom_type_scat_dispersion_imag
_atom_type_scat_source
C C 0.0033 0.0016 'International Tables Vol C Tables 4.2.6.8 and 6.1.1.4'
H H 0.0000 0.0000 'International Tables Vol C Tables 4.2.6.8 and 6.1.1.4'
N N 0.0061 0.0033 'International Tables Vol C Tables 4.2.6.8 and 6.1.1.4'
O O 0.0106 0.0060 'International Tables Vol C Tables 4.2.6.8 and 6.1.1.4'
Cd Cd -0.8075 1.2024 'International Tables Vol C Tables 4.2.6.8 and 6.1.1.4'

loop_
_geom_angle_atom_site_label_1
_geom_angle_atom_site_label_2
_geom_angle_atom_site_label_3
_geom_angle
_geom_angle_site_symmetry_1
_geom_angle_site_symmetry_3
C19 N4 C17 106.0(7) . .
C19 N4 C16 122.7(6) . .
C17 N4 C16 131.3(8) . .
C19 N5 C18 105.0(8) . .
C19 N5 Cd1 121.9(4) . 1_453
C18 N5 Cd1 126.7(6) . 1_453
N3 C13 C14 114.7(7) . .
N3 C13 H13A 108.6 . .
C14 C13 H13A 108.6 . .
N3 C13 H13B 108.6 . .
C14 C13 H13B 108.6 . .
H13A C13 H13B 107.6 . .
C13 C14 C15 111.1(6) . .
C13 C14 H14A 109.4 . .
C15 C14 H14A 109.4 . .
C13 C14 H14B 109.4 . .
C15 C14 H14B 109.4 . .
H14A C14 H14B 108.0 . .
C16 C15 C14 113.3(6) . .
C16 C15 H15A 108.9 . .
C14 C15 H15A 108.9 . .
C16 C15 H15B 108.9 . .
C14 C15 H15B 108.9 . .
H15A C15 H15B 107.7 . .
C15 C16 N4 119.4(4) . .
C15 C16 H16A 107.5 . .
N4 C16 H16A 107.5 . .
C15 C16 H16B 107.5 . .
N4 C16 H16B 107.5 . .
H16A C16 H16B 107.0 . .
C18 C17 N4 107.4(11) . .
C18 C17 H17 126.3 . .
N4 C17 H17 126.3 . .
C17 C18 N5 109.0(11) . .
C17 C18 H18 125.5 . .
N5 C18 H18 125.5 . .
N5 C19 N4 112.6(6) . .
N5 C19 H19 123.7 . .
N4 C19 H19 123.7 . .
C19' N4' C17' 107.3(8) . .
C19' N4' C16' 125.7(6) . .
C17' N4' C16' 127.0(8) . .
N3 C13' C14' 115.2(8) . .
N3 C13' H13C 108.5 . .
C14' C13' H13C 108.5 . .
N3 C13' H13D 108.5 . .
C14' C13' H13D 108.5 . .
H13C C13' H13D 107.5 . .
C13' C14' C15' 110.5(7) . .
C13' C14' H14C 109.5 . .
C15' C14' H14C 109.5 . .
C13' C14' H14D 109.5 . .
C15' C14' H14D 109.5 . .
H14C C14' H14D 108.1 . .
C16' C15' C14' 113.4(7) . .
C16' C15' H15C 108.9 . .
C14' C15' H15C 108.9 . .
C16' C15' H15D 108.9 . .
C14' C15' H15D 108.9 . .
H15C C15' H15D 107.7 . .
N4' C16' C15' 111.8(5) . .
N4' C16' H16C 109.3 . .
C15' C16' H16C 109.3 . .
N4' C16' H16D 109.3 . .
C15' C16' H16D 109.3 . .
H16C C16' H16D 107.9 . .
N4' C17' C18' 107.4(11) . .
N4' C17' H17' 126.3 . .
C18' C17' H17' 126.3 . .
C17' C18' H18' 126.3 . .
N4' C19' H19' 124.7 . .
O4 Cd1 N5' 125.31(8) 3_768 1_657
O4 Cd1 N5 125.31(8) 3_768 1_657
N5' Cd1 N5 0.00(9) 1_657 1_657
O4 Cd1 O2 91.87(7) 3_768 1_554
N5' Cd1 O2 132.14(8) 1_657 1_554
N5 Cd1 O2 132.14(8) 1_657 1_554
O4 Cd1 O5 90.01(7) 3_768 .
N5' Cd1 O5 121.83(8) 1_657 .
N5 Cd1 O5 121.83(8) 1_657 .
O2 Cd1 O5 81.99(7) 1_554 .
O4 Cd1 O1 146.32(7) 3_768 1_554
N5' Cd1 O1 83.73(8) 1_657 1_554
N5 Cd1 O1 83.73(8) 1_657 1_554
O2 Cd1 O1 54.50(7) 1_554 1_554
O5 Cd1 O1 86.94(8) . 1_554
O4 Cd1 O4 71.67(7) 3_768 .
N5' Cd1 O4 76.78(8) 1_657 .
N5 Cd1 O4 76.78(8) 1_657 .
O2 Cd1 O4 149.86(7) 1_554 .
O5 Cd1 O4 73.19(6) . .
O1 Cd1 O4 138.19(7) 1_554 .
O4 Cd1 C7 119.10(8) 3_768 1_554
N5' Cd1 C7 109.22(9) 1_657 1_554
N5 Cd1 C7 109.22(9) 1_657 1_554
O2 Cd1 C7 27.26(8) 1_554 1_554
O5 Cd1 C7 82.03(8) . 1_554
O1 Cd1 C7 27.34(8) 1_554 1_554
O4 Cd1 C7 153.23(7) . 1_554
N2 Cd2 N2 179.999(1) . 3_667
N2 Cd2 O6 88.87(8) . .
N2 Cd2 O6 91.13(8) 3_667 .
N2 Cd2 O6 91.13(8) . 3_667
N2 Cd2 O6 88.87(8) 3_667 3_667
O6 Cd2 O6 180.0 . 3_667
N2 Cd2 O9 86.78(8) . .
N2 Cd2 O9 93.22(8) 3_667 .
O6 Cd2 O9 90.87(7) . .
O6 Cd2 O9 89.12(7) 3_667 .
N2 Cd2 O9 93.22(8) . 3_667
N2 Cd2 O9 86.78(8) 3_667 3_667
O6 Cd2 O9 89.13(7) . 3_667
O6 Cd2 O9 90.87(7) 3_667 3_667
O9 Cd2 O9 180.0 . 3_667
O7 N1 O8 123.6(3) . .
O7 N1 C5 118.6(3) . .
O8 N1 C5 117.7(3) . .
C12 N2 C10 105.2(3) . .
C12 N2 Cd2 126.8(2) . .
C10 N2 Cd2 127.53(19) . .
C12 N3 C11 106.5(2) . .
C12 N3 C13 125.7(6) . .
C11 N3 C13 126.6(6) . .
C12 N3 C13' 121.0(6) . .
C11 N3 C13' 132.5(6) . .
C13 N3 C13' 11.6(12) . .
C7 O1 Cd1 86.93(18) . 1_556
C7 O2 Cd1 95.00(17) . 1_556
C8 O4 Cd1 106.82(16) . 3_768
C8 O4 Cd1 115.71(15) . .
Cd1 O4 Cd1 108.33(7) 3_768 .
C9 O5 Cd1 128.64(17) . .
C9 O6 Cd2 127.41(17) . .
Cd2 O9 H1W 102.5 . .
Cd2 O9 H2W 116.0 . .
H1W O9 H2W 112.0 . .
C6 C1 C2 119.9(2) . .
C6 C1 C7 118.6(2) . .
C2 C1 C7 121.5(2) . .
C1 C2 C3 119.1(2) . .
C1 C2 C8 122.7(2) . .
C3 C2 C8 118.2(2) . .
C4 C3 C2 120.4(2) . .
C4 C3 C9 118.6(2) . .
C2 C3 C9 121.0(2) . .
C5 C4 C3 118.6(2) . .
C5 C4 H4 120.7 . .
C3 C4 H4 120.7 . .
C6 C5 C4 122.5(3) . .
C6 C5 N1 118.7(2) . .
C4 C5 N1 118.8(3) . .
C5 C6 C1 119.3(2) . .
C5 C6 H6 120.4 . .
C1 C6 H6 120.4 . .
O2 C7 O1 123.1(3) . .
O2 C7 C1 118.3(2) . .
O1 C7 C1 118.6(3) . .
O2 C7 Cd1 57.74(14) . 1_556
O1 C7 Cd1 65.73(16) . 1_556
C1 C7 Cd1 171.2(2) . 1_556
O3 C8 O4 124.3(2) . .
O3 C8 C2 120.6(2) . .
O4 C8 C2 114.8(2) . .
O6 C9 O5 125.4(2) . .
O6 C9 C3 117.0(2) . .
O5 C9 C3 117.6(2) . .
C11 C10 N2 109.7(3) . .
C11 C10 H10 125.2 . .
N2 C10 H10 125.2 . .
C10 C11 N3 106.6(3) . .
C10 C11 H11 126.7 . .
N3 C11 H11 126.7 . .
N2 C12 N3 112.0(3) . .
N2 C12 H12 124.0 . .
N3 C12 H12 124.0 . .

loop_
_geom_bond_atom_site_label_1
_geom_bond_atom_site_label_2
_geom_bond_distance
_geom_bond_site_symmetry_2
N4 C19 1.337(6) .
N4 C17 1.375(7) .
N4 C16 1.483(6) .
N5 C19 1.337(6) .
N5 C18 1.375(6) .
N5 Cd1 2.228(2) 1_453
C13 N3 1.479(6) .
C13 C14 1.493(6) .
C13 H13A 0.9700 .
C13 H13B 0.9700 .
C14 C15 1.513(6) .
C14 H14A 0.9700 .
C14 H14B 0.9700 .
C15 C16 1.479(6) .
C15 H15A 0.9700 .
C15 H15B 0.9700 .
C16 H16A 0.9700 .
C16 H16B 0.9700 .
C17 C18 1.368(7) .
C17 H17 0.9300 .
C18 H18 0.9300 .
C19 H19 0.9300 .
N4' C19' 1.335(7) .
N4' C17' 1.370(7) .
N4' C16' 1.483(6) .
C13' N3 1.480(6) .
C13' C14' 1.490(7) .
C13' H13C 0.9700 .
C13' H13D 0.9700 .
C14' C15' 1.514(6) .
C14' H14C 0.9700 .
C14' H14D 0.9700 .
C15' C16' 1.493(6) .
C15' H15C 0.9700 .
C15' H15D 0.9700 .
C16' H16C 0.9700 .
C16' H16D 0.9700 .
C17' C18' 1.371(7) .
C17' H17' 0.9300 .
C18' H18' 0.9300 .
C19' H19' 0.9300 .
Cd1 O4 2.2172(19) 3_768
Cd1 N5' 2.228(2) 1_657
Cd1 N5 2.228(2) 1_657
Cd1 O2 2.3008(19) 1_554
Cd1 O5 2.334(2) .
Cd1 O1 2.474(2) 1_554
Cd1 O4 2.6237(18) .
Cd1 C7 2.710(3) 1_554
Cd2 N2 2.280(2) .
Cd2 N2 2.280(2) 3_667
Cd2 O6 2.3394(18) .
Cd2 O6 2.3394(18) 3_667
Cd2 O9 2.367(2) .
Cd2 O9 2.367(2) 3_667
N1 O7 1.219(4) .
N1 O8 1.227(4) .
N1 C5 1.467(4) .
N2 C12 1.321(4) .
N2 C10 1.373(4) .
N3 C12 1.338(4) .
N3 C11 1.374(4) .
O1 C7 1.247(3) .
O1 Cd1 2.474(2) 1_556
O2 C7 1.246(4) .
O2 Cd1 2.3008(19) 1_556
O3 C8 1.240(3) .
O4 C8 1.261(3) .
O4 Cd1 2.2172(19) 3_768
O5 C9 1.262(3) .
O6 C9 1.247(3) .
O9 H1W 0.8271 .
O9 H2W 0.8279 .
C1 C6 1.387(4) .
C1 C2 1.406(3) .
C1 C7 1.514(4) .
C2 C3 1.409(3) .
C2 C8 1.516(4) .
C3 C4 1.388(4) .
C3 C9 1.514(3) .
C4 C5 1.379(4) .
C4 H4 0.9300 .
C5 C6 1.377(4) .
C6 H6 0.9300 .
C7 Cd1 2.710(3) 1_556
C10 C11 1.348(4) .
C10 H10 0.9300 .
C11 H11 0.9300 .
C12 H12 0.9300 .

loop_
_geom_hbond_atom_site_label_D
_geom_hbond_atom_site_label_H
_geom_hbond_atom_site_label_A
_geom_hbond_distance_DH
_geom_hbond_distance_HA
_geom_hbond_distance_DA
_geom_hbond_angle_DHA
_geom_hbond_site_symmetry_A
O9 H1W O5 0.83 1.95 2.733(3) 157.2 3_667
O9 H2W O3 0.83 2.00 2.785(3) 157.3 3_668

loop_
_geom_torsion_atom_site_label_1
_geom_torsion_atom_site_label_2
_geom_torsion_atom_site_label_3
_geom_torsion_atom_site_label_4
_geom_torsion
_geom_torsion_site_symmetry_1
_geom_torsion_site_symmetry_4
N3 C13 C14 C15 175.8(9) . .
C13 C14 C15 C16 -65.3(10) . .
C14 C15 C16 N4 178.0(7) . .
C19 N4 C16 C15 -113.9(7) . .
C17 N4 C16 C15 66.2(7) . .
C19 N4 C17 C18 -0.1(6) . .
C16 N4 C17 C18 179.9(3) . .
N4 C17 C18 N5 -0.3(6) . .
C19 N5 C18 C17 0.6(6) . .
Cd1 N5 C18 C17 -151.4(4) 1_453 .
C18 N5 C19 N4 -0.6(5) . .
Cd1 N5 C19 N4 153.0(3) 1_453 .
C17 N4 C19 N5 0.5(5) . .
C16 N4 C19 N5 -179.5(2) . .
N3 C13' C14' C15' 165.1(10) . .
C13' C14' C15' C16' 67.5(11) . .
C19' N4' C16' C15' 110.5(7) . .
C17' N4' C16' C15' -71.1(7) . .
C14' C15' C16' N4' -175.3(7) . .
C19' N4' C17' C18' -2.2(7) . .
C16' N4' C17' C18' 179.1(4) . .
N2 Cd2 N2 C12 -40(19) 3_667 .
O6 Cd2 N2 C12 175.1(3) . .
O6 Cd2 N2 C12 -4.9(3) 3_667 .
O9 Cd2 N2 C12 84.2(3) . .
O9 Cd2 N2 C12 -95.8(3) 3_667 .
N2 Cd2 N2 C10 149(19) 3_667 .
O6 Cd2 N2 C10 4.5(3) . .
O6 Cd2 N2 C10 -175.5(3) 3_667 .
O9 Cd2 N2 C10 -86.4(3) . .
O9 Cd2 N2 C10 93.6(3) 3_667 .
C14 C13 N3 C12 -160.2(6) . .
C14 C13 N3 C11 34.3(13) . .
C14 C13 N3 C13' -90(5) . .
C14' C13' N3 C12 -149.7(8) . .
C14' C13' N3 C11 29.5(16) . .
C14' C13' N3 C13 93(5) . .
O4 Cd1 O4 C8 119.9(2) 3_768 .
N5' Cd1 O4 C8 -105.46(19) 1_657 .
N5 Cd1 O4 C8 -105.46(19) 1_657 .
O2 Cd1 O4 C8 60.0(2) 1_554 .
O5 Cd1 O4 C8 24.10(18) . .
O1 Cd1 O4 C8 -41.0(2) 1_554 .
C7 Cd1 O4 C8 1.1(3) 1_554 .
O4 Cd1 O4 Cd1 0.0 3_768 3_768
N5' Cd1 O4 Cd1 134.69(10) 1_657 3_768
N5 Cd1 O4 Cd1 134.69(10) 1_657 3_768
O2 Cd1 O4 Cd1 -59.85(16) 1_554 3_768
O5 Cd1 O4 Cd1 -95.76(9) . 3_768
O1 Cd1 O4 Cd1 -160.84(9) 1_554 3_768
C7 Cd1 O4 Cd1 -118.74(16) 1_554 3_768
O4 Cd1 O5 C9 -152.4(2) 3_768 .
N5' Cd1 O5 C9 -19.6(2) 1_657 .
N5 Cd1 O5 C9 -19.6(2) 1_657 .
O2 Cd1 O5 C9 115.7(2) 1_554 .
O1 Cd1 O5 C9 61.1(2) 1_554 .
O4 Cd1 O5 C9 -81.6(2) . .
C7 Cd1 O5 C9 88.1(2) 1_554 .
N2 Cd2 O6 C9 106.9(2) . .
N2 Cd2 O6 C9 -73.1(2) 3_667 .
O6 Cd2 O6 C9 152(30) 3_667 .
O9 Cd2 O6 C9 -166.3(2) . .
O9 Cd2 O6 C9 13.7(2) 3_667 .
C6 C1 C2 C3 5.2(4) . .
C7 C1 C2 C3 -171.8(2) . .
C6 C1 C2 C8 -172.9(2) . .
C7 C1 C2 C8 10.1(4) . .
C1 C2 C3 C4 -2.3(4) . .
C8 C2 C3 C4 175.9(2) . .
C1 C2 C3 C9 177.5(2) . .
C8 C2 C3 C9 -4.2(4) . .
C2 C3 C4 C5 -2.4(4) . .
C9 C3 C4 C5 177.8(2) . .
C3 C4 C5 C6 4.4(4) . .
C3 C4 C5 N1 -177.3(3) . .
O7 N1 C5 C6 155.6(3) . .
O8 N1 C5 C6 -25.8(4) . .
O7 N1 C5 C4 -22.7(4) . .
O8 N1 C5 C4 155.8(3) . .
C4 C5 C6 C1 -1.5(4) . .
N1 C5 C6 C1 -179.8(3) . .
C2 C1 C6 C5 -3.4(4) . .
C7 C1 C6 C5 173.7(3) . .
Cd1 O2 C7 O1 -7.4(3) 1_556 .
Cd1 O2 C7 C1 170.9(2) 1_556 .
Cd1 O1 C7 O2 6.9(3) 1_556 .
Cd1 O1 C7 C1 -171.5(2) 1_556 .
C6 C1 C7 O2 -179.3(3) . .
C2 C1 C7 O2 -2.3(4) . .
C6 C1 C7 O1 -0.9(4) . .
C2 C1 C7 O1 176.2(3) . .
C6 C1 C7 Cd1 -118.5(13) . 1_556
C2 C1 C7 Cd1 58.6(14) . 1_556
Cd1 O4 C8 O3 4.7(3) 3_768 .
Cd1 O4 C8 O3 -115.9(2) . .
Cd1 O4 C8 C2 179.44(16) 3_768 .
Cd1 O4 C8 C2 58.8(2) . .
C1 C2 C8 O3 -100.8(3) . .
C3 C2 C8 O3 81.0(3) . .
C1 C2 C8 O4 84.3(3) . .
C3 C2 C8 O4 -93.9(3) . .
Cd2 O6 C9 O5 -5.9(4) . .
Cd2 O6 C9 C3 173.20(16) . .
Cd1 O5 C9 O6 -149.9(2) . .
Cd1 O5 C9 C3 31.0(3) . .
C4 C3 C9 O6 49.2(3) . .
C2 C3 C9 O6 -130.6(3) . .
C4 C3 C9 O5 -131.6(3) . .
C2 C3 C9 O5 48.6(3) . .
C12 N2 C10 C11 -0.4(4) . .
Cd2 N2 C10 C11 171.7(2) . .
N2 C10 C11 N3 0.1(4) . .
C12 N3 C11 C10 0.3(4) . .
C13 N3 C11 C10 168.0(7) . .
C13' N3 C11 C10 -179.0(9) . .
C10 N2 C12 N3 0.6(4) . .
Cd2 N2 C12 N3 -171.6(2) . .
C11 N3 C12 N2 -0.6(4) . .
C13 N3 C12 N2 -168.5(7) . .
C13' N3 C12 N2 178.8(8) . .
